data_7007815
loop_
_publ_author_name
'Brown, Michael D.'
'Levason, William'
'Reid, Gillian'
'Webster, Michael'

_publ_section_title
;
 Preparation and coordinating properties of {CH2(o-C6H4CH2SbMe2)}2, a
 novel wide-angle cis-chelating distibine.
;
_journal_issue 47
_journal_name_full 'Dalton transactions (Cambridge, England : 2003)'
_journal_page_first 5648
_journal_page_last 5654
_journal_paper_doi 10.1039/b610808c
_journal_year 2006
_chemical_formula_moiety 'C24 H28 O4 Sb2 W'
_chemical_formula_structural 'W (C O)4 (C20 H28 Sb2)'
_chemical_formula_sum 'C24 H28 O4 Sb2 W'
_chemical_formula_weight 807.81
_chemical_name_common
;tetracarbonyl(1,2-bis((2-
dimethylstibinomethyl)phenyl)ethane)tungsten(0)
;
_chemical_name_systematic
;
tetracarbonyl(1,2-bis((2-dimethylstibinomethyl)phenyl)ethane)tungsten(0)
;
_space_group_IT_number 14
_symmetry_cell_setting monoclinic
_symmetry_Int_Tables_number 14
_symmetry_space_group_name_Hall '-P 2yn'
_symmetry_space_group_name_H-M 'P 1 21/n 1'
_atom_sites_solution_hydrogens geom
_atom_sites_solution_primary direct
_atom_sites_solution_secondary difmap
_audit_creation_date 2006-06-18
_audit_creation_method 'SHELXL-97 + hand edit'
_cell_angle_alpha 90.00
_cell_angle_beta 96.210(5)
_cell_angle_gamma 90.00
_cell_formula_units_Z 8
_cell_length_a 12.9641(15)
_cell_length_b 23.323(3)
_cell_length_c 17.0599(15)
_cell_measurement_reflns_used 11801
_cell_measurement_temperature 120(2)
_cell_measurement_theta_max 27.5
_cell_measurement_theta_min 1.0
_cell_volume 5128.0(10)
_computing_structure_refinement 'SHELXL-97 (Sheldrick, 1997)'
_computing_structure_solution 'SHELXS-97 (Sheldrick, 1997)'
_diffrn_ambient_temperature 120(2)
_diffrn_measured_fraction_theta_full 0.988
_diffrn_measured_fraction_theta_max 0.988
_diffrn_measurement_device_type 'area detector, Nonius Kappa ccd'
_diffrn_measurement_method '\f and \w scans'
_diffrn_radiation_monochromator graphite
_diffrn_radiation_source 'Nonius rotating anode'
_diffrn_radiation_type MoK\a
_diffrn_radiation_wavelength 0.71073
_diffrn_reflns_av_R_equivalents 0.0484
_diffrn_reflns_av_sigmaI/netI 0.0412
_diffrn_reflns_limit_h_max 16
_diffrn_reflns_limit_h_min -16
_diffrn_reflns_limit_k_max 30
_diffrn_reflns_limit_k_min -27
_diffrn_reflns_limit_l_max 22
_diffrn_reflns_limit_l_min -21
_diffrn_reflns_number 58518
_diffrn_reflns_theta_full 27.59
_diffrn_reflns_theta_max 27.59
_diffrn_reflns_theta_min 2.36
_diffrn_standards_decay_% 0
_diffrn_standards_number 0
_exptl_absorpt_coefficient_mu 6.593
_exptl_absorpt_correction_T_max 1.0000
_exptl_absorpt_correction_T_min 0.5443
_exptl_absorpt_correction_type multi-scan
_exptl_absorpt_process_details 'G.M. Sheldrick, (2003). SADABS. Version 2.10. Bruker AXS Inc.'
_exptl_crystal_colour yellow
_exptl_crystal_density_diffrn 2.093
_exptl_crystal_density_method 'not measured'
_exptl_crystal_description block
_exptl_crystal_F_000 3040
_exptl_crystal_size_max 0.45
_exptl_crystal_size_mid 0.20
_exptl_crystal_size_min 0.18
_refine_diff_density_max 0.845
_refine_diff_density_min -1.277
_refine_diff_density_rms 0.159
_refine_ls_extinction_method none
_refine_ls_goodness_of_fit_ref 1.015
_refine_ls_hydrogen_treatment noref
_refine_ls_matrix_type full
_refine_ls_number_parameters 605
_refine_ls_number_reflns 11741
_refine_ls_number_restraints 0
_refine_ls_restrained_S_all 1.015
_refine_ls_R_factor_all 0.0463
_refine_ls_R_factor_gt 0.0283
_refine_ls_shift/su_max 0.002
_refine_ls_shift/su_mean 0.000
_refine_ls_structure_factor_coef Fsqd
_refine_ls_weighting_details 'w=1/[\s^2^(Fo^2^)+(0.0200P)^2^+9.7320P] where P=(Fo^2^+2Fc^2^)/3'
_refine_ls_weighting_scheme calc
_refine_ls_wR_factor_gt 0.0540
_refine_ls_wR_factor_ref 0.0589
_reflns_number_gt 9437
_reflns_number_total 11741
_reflns_threshold_expression I>2sigma(I)
_cod_data_source_file b610808c.txt
_cod_data_source_block 06mdb001
_cod_original_cell_volume 5128.0(9)
_cod_original_sg_symbol_H-M 'P 21/n'
_cod_database_code 7007815

loop_
_symmetry_equiv_pos_as_xyz
'x, y, z'
'-x+1/2, y+1/2, -z+1/2'
'-x, -y, -z'
'x-1/2, -y-1/2, z-1/2'

loop_
_atom_site_label
_atom_site_type_symbol
_atom_site_fract_x
_atom_site_fract_y
_atom_site_fract_z
_atom_site_U_iso_or_equiv
_atom_site_adp_type
_atom_site_occupancy
_atom_site_symmetry_multiplicity
_atom_site_calc_flag
_atom_site_refinement_flags
_atom_site_disorder_assembly
_atom_site_disorder_group
W1 W 0.812698(14) 0.105795(8) 0.746409(10) 0.02033(5) Uani 1 1 d . . .
W2 W 0.331527(13) 0.142476(7) 0.769598(10) 0.01840(5) Uani 1 1 d . A .
Sb1 Sb 0.71403(2) 0.027341(12) 0.835114(16) 0.01941(7) Uani 1 1 d . . .
Sb2 Sb 0.84066(2) 0.024683(13) 0.632898(17) 0.02328(7) Uani 1 1 d . . .
Sb3 Sb 0.34789(2) 0.229624(13) 0.661032(16) 0.02409(7) Uani 1 1 d . . .
Sb4 Sb 0.22480(2) 0.210329(13) 0.865931(16) 0.02266(7) Uani 1 1 d . . .
O1 O 1.0266(3) 0.07231(15) 0.84291(18) 0.0345(8) Uani 1 1 d . . .
O2 O 0.9290(3) 0.18250(14) 0.6341(2) 0.0374(9) Uani 1 1 d . . .
O3 O 0.8136(3) 0.20568(17) 0.8685(2) 0.0560(11) Uani 1 1 d . . .
O4 O 0.6025(3) 0.16333(16) 0.67525(18) 0.0373(9) Uani 1 1 d . . .
O5 O 0.5480(3) 0.18553(14) 0.85429(19) 0.0340(8) Uani 1 1 d . A .
O6 O 0.4379(3) 0.06392(14) 0.65312(19) 0.0347(8) Uani 1 1 d . A .
O7 O 0.3439(3) 0.04451(15) 0.8956(2) 0.0417(9) Uani 1 1 d . A .
O8 O 0.1178(3) 0.09349(15) 0.68830(18) 0.0349(8) Uani 1 1 d . A .
C1 C 0.6462(4) 0.0587(2) 0.9352(3) 0.0309(11) Uani 1 1 d . . .
H1A H 0.5988 0.0903 0.9190 0.046 Uiso 1 1 calc R . .
H1B H 0.7010 0.0725 0.9748 0.046 Uiso 1 1 calc R . .
H1C H 0.6077 0.0278 0.9577 0.046 Uiso 1 1 calc R . .
C2 C 0.8089(4) -0.0389(2) 0.8912(3) 0.0310(11) Uani 1 1 d . . .
H2A H 0.8466 -0.0582 0.8520 0.046 Uiso 1 1 calc R . .
H2B H 0.7650 -0.0667 0.9151 0.046 Uiso 1 1 calc R . .
H2C H 0.8586 -0.0221 0.9322 0.046 Uiso 1 1 calc R . .
C3 C 0.5809(3) -0.02247(19) 0.7830(2) 0.0234(10) Uani 1 1 d . . .
H3A H 0.5167 0.0000 0.7864 0.028 Uiso 1 1 calc R . .
H3B H 0.5879 -0.0290 0.7265 0.028 Uiso 1 1 calc R . .
C4 C 0.5705(3) -0.07949(19) 0.8229(2) 0.0201(9) Uani 1 1 d . . .
C5 C 0.5318(3) -0.0806(2) 0.8964(3) 0.0250(10) Uani 1 1 d . . .
H5 H 0.5112 -0.0456 0.9185 0.030 Uiso 1 1 calc R . .
C6 C 0.5227(4) -0.1311(2) 0.9378(3) 0.0269(10) Uani 1 1 d . . .
H6 H 0.4964 -0.1306 0.9877 0.032 Uiso 1 1 calc R . .
C7 C 0.5522(3) -0.1819(2) 0.9058(2) 0.0249(10) Uani 1 1 d . . .
H7 H 0.5478 -0.2167 0.9341 0.030 Uiso 1 1 calc R . .
C8 C 0.5885(3) -0.18224(19) 0.8323(2) 0.0231(10) Uani 1 1 d . . .
H8 H 0.6078 -0.2176 0.8105 0.028 Uiso 1 1 calc R . .
C9 C 0.5972(3) -0.13162(19) 0.7895(2) 0.0212(9) Uani 1 1 d . . .
C10 C 0.6348(3) -0.13697(19) 0.7088(2) 0.0229(10) Uani 1 1 d . . .
H10A H 0.5927 -0.1115 0.6716 0.028 Uiso 1 1 calc R . .
H10B H 0.6237 -0.1769 0.6899 0.028 Uiso 1 1 calc R . .
C11 C 0.7503(3) -0.12159(19) 0.7079(2) 0.0226(10) Uani 1 1 d . . .
H11A H 0.7603 -0.0805 0.7215 0.027 Uiso 1 1 calc R . .
H11B H 0.7920 -0.1443 0.7490 0.027 Uiso 1 1 calc R . .
C12 C 0.7899(3) -0.13272(18) 0.6290(2) 0.0185(9) Uani 1 1 d . . .
C13 C 0.8436(3) -0.1826(2) 0.6172(2) 0.0233(10) Uani 1 1 d . . .
H13 H 0.8521 -0.2103 0.6583 0.028 Uiso 1 1 calc R . .
C14 C 0.8854(3) -0.1934(2) 0.5476(3) 0.0283(11) Uani 1 1 d . . .
H14 H 0.9233 -0.2276 0.5413 0.034 Uiso 1 1 calc R . .
C15 C 0.8712(4) -0.1537(2) 0.4871(2) 0.0284(11) Uani 1 1 d . . .
H15 H 0.8996 -0.1605 0.4389 0.034 Uiso 1 1 calc R . .
C16 C 0.8155(3) -0.1041(2) 0.4970(2) 0.0248(10) Uani 1 1 d . . .
H16 H 0.8046 -0.0776 0.4546 0.030 Uiso 1 1 calc R . .
C17 C 0.7751(3) -0.09224(19) 0.5674(2) 0.0207(9) Uani 1 1 d . . .
C18 C 0.7261(3) -0.03549(18) 0.5788(3) 0.0242(10) Uani 1 1 d . . .
H18A H 0.6695 -0.0400 0.6129 0.029 Uiso 1 1 calc R . .
H18B H 0.6956 -0.0203 0.5272 0.029 Uiso 1 1 calc R . .
C19 C 0.9663(4) -0.0320(2) 0.6674(3) 0.0314(11) Uani 1 1 d . . .
H19A H 0.9554 -0.0502 0.7176 0.047 Uiso 1 1 calc R . .
H19B H 1.0314 -0.0103 0.6735 0.047 Uiso 1 1 calc R . .
H19C H 0.9697 -0.0616 0.6269 0.047 Uiso 1 1 calc R . .
C20 C 0.8928(4) 0.0535(2) 0.5256(3) 0.0315(11) Uani 1 1 d . . .
H20A H 0.8430 0.0812 0.5002 0.047 Uiso 1 1 calc R . .
H20B H 0.8988 0.0208 0.4904 0.047 Uiso 1 1 calc R . .
H20C H 0.9607 0.0720 0.5368 0.047 Uiso 1 1 calc R . .
C21 C 0.9493(4) 0.08212(19) 0.8066(2) 0.0235(10) Uani 1 1 d . . .
C22 C 0.8859(4) 0.1551(2) 0.6769(3) 0.0276(10) Uani 1 1 d . . .
C23 C 0.8108(4) 0.1680(2) 0.8248(3) 0.0313(11) Uani 1 1 d . . .
C24 C 0.6762(4) 0.1388(2) 0.6985(2) 0.0273(11) Uani 1 1 d . . .
C25 C 0.3993(4) 0.2057(2) 0.5508(2) 0.0279(11) Uani 1 1 d . A .
H25A H 0.4021 0.2398 0.5174 0.042 Uiso 1 1 calc R . .
H25B H 0.3509 0.1778 0.5243 0.042 Uiso 1 1 calc R . .
H25C H 0.4686 0.1886 0.5600 0.042 Uiso 1 1 calc R . .
C26 C 0.4680(5) 0.2904(2) 0.7001(3) 0.0517(17) Uani 0.576(5) 1 d P A 1
H26A H 0.4554 0.3058 0.7516 0.078 Uiso 0.576(5) 1 calc PR A 1
H26B H 0.4677 0.3218 0.6619 0.078 Uiso 0.576(5) 1 calc PR A 1
H26C H 0.5357 0.2712 0.7046 0.078 Uiso 0.576(5) 1 calc PR A 1
C27 C 0.2280(5) 0.2886(3) 0.6156(3) 0.0534(18) Uani 0.576(5) 1 d P A 1
H27A H 0.1901 0.2738 0.5662 0.064 Uiso 0.576(5) 1 calc PR A 1
H27B H 0.1779 0.2951 0.6545 0.064 Uiso 0.576(5) 1 calc PR A 1
C28 C 0.2912(6) 0.3486(3) 0.5990(4) 0.0199(17) Uani 0.576(5) 1 d P A 1
C29 C 0.3474(6) 0.3514(4) 0.5343(4) 0.0266(19) Uani 0.576(5) 1 d P A 1
H29 H 0.3476 0.3189 0.5006 0.032 Uiso 0.576(5) 1 calc PR A 1
C30 C 0.4022(10) 0.3985(6) 0.5171(7) 0.032(3) Uani 0.576(5) 1 d P A 1
H30 H 0.4418 0.3993 0.4734 0.039 Uiso 0.576(5) 1 calc PR A 1
C31 C 0.3969(5) 0.4498(3) 0.5709(3) 0.0460(15) Uani 0.576(5) 1 d P A 1
H31 H 0.4284 0.4848 0.5576 0.055 Uiso 0.576(5) 1 calc PR A 1
C32 C 0.3478(4) 0.4474(2) 0.6383(4) 0.0470(15) Uani 0.576(5) 1 d P A 1
H32 H 0.3544 0.4770 0.6768 0.056 Uiso 0.576(5) 1 calc PR A 1
C26A C 0.4680(5) 0.2904(2) 0.7001(3) 0.0517(17) Uani 0.424(5) 1 d P A 2
H26X H 0.4781 0.2927 0.7584 0.062 Uiso 0.424(5) 1 calc PR A 2
H26Y H 0.5347 0.2797 0.6807 0.062 Uiso 0.424(5) 1 calc PR A 2
C27A C 0.2280(5) 0.2886(3) 0.6156(3) 0.0534(18) Uani 0.424(5) 1 d P A 2
H27X H 0.1929 0.3038 0.6592 0.080 Uiso 0.424(5) 1 calc PR A 2
H27Y H 0.1775 0.2685 0.5783 0.080 Uiso 0.424(5) 1 calc PR A 2
H27Z H 0.2590 0.3203 0.5885 0.080 Uiso 0.424(5) 1 calc PR A 2
C28A C 0.4249(8) 0.3515(4) 0.6616(6) 0.023(2) Uani 0.424(5) 1 d P A 2
C29A C 0.4553(9) 0.3596(5) 0.5866(6) 0.032(3) Uani 0.424(5) 1 d P A 2
H29A H 0.4914 0.3298 0.5632 0.038 Uiso 0.424(5) 1 calc PR A 2
C30A C 0.4335(15) 0.4117(8) 0.5442(9) 0.032(4) Uani 0.424(5) 1 d P A 2
H30A H 0.4504 0.4143 0.4915 0.039 Uiso 0.424(5) 1 calc PR A 2
C31A C 0.3969(5) 0.4498(3) 0.5709(3) 0.0460(15) Uani 0.424(5) 1 d P A 2
H31A H 0.4001 0.4858 0.5452 0.055 Uiso 0.424(5) 1 calc PR A 2
C32A C 0.3478(4) 0.4474(2) 0.6383(4) 0.0470(15) Uani 0.424(5) 1 d P A 2
H32A H 0.2989 0.4759 0.6492 0.056 Uiso 0.424(5) 1 calc PR A 2
C33 C 0.2873(6) 0.3982(3) 0.6465(4) 0.0197(17) Uani 0.576(5) 1 d P A 1
C34 C 0.2214(6) 0.4016(3) 0.7152(4) 0.0242(18) Uani 0.576(5) 1 d P A 1
H34A H 0.2171 0.4423 0.7310 0.029 Uiso 0.576(5) 1 calc PR A 1
H34B H 0.1502 0.3890 0.6959 0.029 Uiso 0.576(5) 1 calc PR A 1
C35 C 0.2566(5) 0.3679(3) 0.7862(3) 0.0497(17) Uani 0.576(5) 1 d P A 1
H35A H 0.3310 0.3766 0.8003 0.060 Uiso 0.576(5) 1 calc PR A 1
H35B H 0.2520 0.3269 0.7711 0.060 Uiso 0.576(5) 1 calc PR A 1
C33A C 0.3745(8) 0.3965(4) 0.6968(6) 0.023(2) Uani 0.424(5) 1 d P A 2
C34A C 0.3394(9) 0.3928(5) 0.7782(6) 0.024(2) Uani 0.424(5) 1 d P A 2
H34X H 0.3950 0.3736 0.8130 0.028 Uiso 0.424(5) 1 calc PR A 2
H34Y H 0.3339 0.4325 0.7982 0.028 Uiso 0.424(5) 1 calc PR A 2
C35A C 0.2566(5) 0.3679(3) 0.7862(3) 0.0497(17) Uani 0.424(5) 1 d P A 2
H35X H 0.2691 0.3264 0.7796 0.060 Uiso 0.424(5) 1 calc PR A 2
H35Y H 0.2061 0.3797 0.7414 0.060 Uiso 0.424(5) 1 calc PR A 2
C36 C 0.2035(4) 0.3746(2) 0.8599(2) 0.0295(11) Uani 1 1 d . . .
C37 C 0.1361(4) 0.4206(2) 0.8671(3) 0.0302(11) Uani 1 1 d . A .
H37 H 0.1227 0.4466 0.8243 0.036 Uiso 1 1 calc R . .
C38 C 0.0885(3) 0.4293(2) 0.9346(3) 0.0252(10) Uani 1 1 d . . .
H38 H 0.0433 0.4610 0.9381 0.030 Uiso 1 1 calc R A .
C39 C 0.1070(3) 0.3916(2) 0.9970(3) 0.0273(11) Uani 1 1 d . A .
H39 H 0.0742 0.3971 1.0436 0.033 Uiso 1 1 calc R . .
C40 C 0.1738(3) 0.3455(2) 0.9914(2) 0.0259(10) Uani 1 1 d . . .
H40 H 0.1862 0.3197 1.0344 0.031 Uiso 1 1 calc R A .
C41 C 0.2229(3) 0.33656(19) 0.9235(2) 0.0229(10) Uani 1 1 d . A .
C42 C 0.2968(4) 0.2873(2) 0.9206(2) 0.0267(10) Uani 1 1 d . A .
H42A H 0.3266 0.2780 0.9750 0.032 Uiso 1 1 calc R . .
H42B H 0.3546 0.2993 0.8907 0.032 Uiso 1 1 calc R . .
C43 C 0.0774(4) 0.2421(2) 0.8196(3) 0.0401(13) Uani 1 1 d . A .
H43A H 0.0835 0.2616 0.7694 0.060 Uiso 1 1 calc R . .
H43B H 0.0521 0.2692 0.8570 0.060 Uiso 1 1 calc R . .
H43C H 0.0284 0.2101 0.8108 0.060 Uiso 1 1 calc R . .
C44 C 0.1806(4) 0.1722(2) 0.9710(3) 0.0352(12) Uani 1 1 d . A .
H44A H 0.2416 0.1549 1.0008 0.053 Uiso 1 1 calc R . .
H44B H 0.1282 0.1426 0.9572 0.053 Uiso 1 1 calc R . .
H44C H 0.1517 0.2017 1.0033 0.053 Uiso 1 1 calc R . .
C45 C 0.4694(4) 0.17054(19) 0.8237(2) 0.0240(10) Uani 1 1 d . . .
C46 C 0.3998(4) 0.09294(19) 0.6966(3) 0.0248(10) Uani 1 1 d . . .
C47 C 0.3370(4) 0.08042(19) 0.8492(3) 0.0262(10) Uani 1 1 d . . .
C48 C 0.1933(4) 0.1128(2) 0.7170(2) 0.0244(10) Uani 1 1 d . . .

loop_
_atom_site_aniso_label
_atom_site_aniso_U_11
_atom_site_aniso_U_22
_atom_site_aniso_U_33
_atom_site_aniso_U_23
_atom_site_aniso_U_13
_atom_site_aniso_U_12
W1 0.02263(10) 0.01687(9) 0.02316(9) -0.00081(7) 0.01012(7) -0.00257(7)
W2 0.02039(9) 0.01592(9) 0.01947(9) 0.00163(7) 0.00489(7) 0.00062(7)
Sb1 0.02131(15) 0.01824(15) 0.01987(14) 0.00056(11) 0.00763(11) -0.00158(12)
Sb2 0.02919(17) 0.01868(16) 0.02403(15) -0.00117(12) 0.01231(12) -0.00336(13)
Sb3 0.03672(18) 0.01729(15) 0.01922(14) 0.00195(12) 0.00745(13) 0.00375(13)
Sb4 0.02466(16) 0.02522(17) 0.01884(14) 0.00177(12) 0.00570(12) 0.00543(13)
O1 0.033(2) 0.041(2) 0.0302(18) -0.0021(15) 0.0058(16) 0.0019(17)
O2 0.043(2) 0.0223(19) 0.051(2) 0.0048(16) 0.0249(17) -0.0041(16)
O3 0.052(3) 0.043(2) 0.074(3) -0.037(2) 0.008(2) 0.002(2)
O4 0.030(2) 0.054(2) 0.0278(18) 0.0059(16) 0.0054(15) 0.0046(18)
O5 0.034(2) 0.032(2) 0.0349(19) -0.0016(15) -0.0019(15) -0.0098(16)
O6 0.042(2) 0.0272(19) 0.0364(19) -0.0060(15) 0.0087(16) 0.0066(16)
O7 0.054(2) 0.030(2) 0.041(2) 0.0166(17) 0.0001(17) -0.0088(18)
O8 0.0285(19) 0.051(2) 0.0252(17) -0.0004(16) 0.0021(14) -0.0152(17)
C1 0.035(3) 0.032(3) 0.029(2) -0.002(2) 0.017(2) -0.003(2)
C2 0.027(3) 0.029(3) 0.036(3) 0.004(2) -0.002(2) 0.001(2)
C3 0.019(2) 0.025(3) 0.027(2) -0.0014(19) 0.0034(18) -0.0012(19)
C4 0.015(2) 0.022(2) 0.022(2) 0.0013(18) 0.0008(17) -0.0022(18)
C5 0.024(2) 0.021(2) 0.031(2) -0.0014(19) 0.0075(19) -0.002(2)
C6 0.030(3) 0.029(3) 0.023(2) -0.0013(19) 0.0095(19) -0.005(2)
C7 0.029(3) 0.022(2) 0.023(2) 0.0037(19) 0.0027(19) -0.005(2)
C8 0.025(2) 0.021(2) 0.024(2) 0.0008(18) 0.0037(18) -0.0057(19)
C9 0.018(2) 0.025(2) 0.021(2) 0.0007(18) 0.0036(17) -0.0032(19)
C10 0.024(2) 0.024(2) 0.021(2) 0.0009(18) 0.0022(18) -0.005(2)
C11 0.028(2) 0.022(2) 0.019(2) 0.0014(18) 0.0037(18) -0.003(2)
C12 0.019(2) 0.018(2) 0.019(2) 0.0033(17) 0.0012(16) -0.0050(18)
C13 0.021(2) 0.027(3) 0.021(2) 0.0029(18) -0.0007(18) -0.0012(19)
C14 0.023(2) 0.030(3) 0.032(3) -0.003(2) 0.0037(19) 0.003(2)
C15 0.032(3) 0.036(3) 0.018(2) -0.003(2) 0.0095(19) -0.003(2)
C16 0.027(2) 0.028(3) 0.020(2) 0.0035(19) 0.0046(18) 0.000(2)
C17 0.019(2) 0.023(2) 0.021(2) 0.0004(18) 0.0034(17) -0.0029(18)
C18 0.027(2) 0.020(2) 0.026(2) 0.0006(18) 0.0071(19) -0.004(2)
C19 0.029(3) 0.030(3) 0.036(3) -0.006(2) 0.005(2) -0.003(2)
C20 0.037(3) 0.029(3) 0.033(3) 0.005(2) 0.019(2) -0.001(2)
C21 0.027(3) 0.021(2) 0.024(2) 0.0006(19) 0.012(2) -0.008(2)
C22 0.030(3) 0.020(2) 0.034(3) -0.004(2) 0.012(2) -0.001(2)
C23 0.026(3) 0.029(3) 0.040(3) -0.004(2) 0.007(2) -0.003(2)
C24 0.031(3) 0.035(3) 0.018(2) 0.000(2) 0.011(2) -0.004(2)
C25 0.029(3) 0.036(3) 0.020(2) 0.000(2) 0.0072(19) 0.001(2)
C26 0.093(5) 0.032(3) 0.027(3) 0.005(2) -0.010(3) -0.031(3)
C27 0.071(4) 0.062(4) 0.028(3) 0.011(3) 0.008(3) 0.049(3)
C28 0.024(4) 0.016(4) 0.018(4) 0.004(3) -0.006(3) 0.001(3)
C29 0.035(5) 0.027(5) 0.018(4) 0.007(3) 0.005(3) 0.011(4)
C30 0.043(8) 0.030(7) 0.026(7) 0.001(5) 0.013(5) 0.002(5)
C31 0.044(3) 0.038(4) 0.052(4) 0.025(3) -0.013(3) -0.020(3)
C32 0.031(3) 0.026(3) 0.087(4) 0.009(3) 0.017(3) 0.003(2)
C26A 0.093(5) 0.032(3) 0.027(3) 0.005(2) -0.010(3) -0.031(3)
C27A 0.071(4) 0.062(4) 0.028(3) 0.011(3) 0.008(3) 0.049(3)
C28A 0.024(6) 0.021(6) 0.025(5) 0.005(4) 0.008(4) -0.010(5)
C29A 0.034(7) 0.035(7) 0.027(6) -0.005(5) 0.008(5) -0.006(5)
C30A 0.057(12) 0.018(9) 0.021(9) 0.004(6) 0.002(7) -0.009(7)
C31A 0.044(3) 0.038(4) 0.052(4) 0.025(3) -0.013(3) -0.020(3)
C32A 0.031(3) 0.026(3) 0.087(4) 0.009(3) 0.017(3) 0.003(2)
C33 0.018(4) 0.023(4) 0.017(4) 0.002(3) 0.000(3) 0.002(3)
C34 0.028(4) 0.024(4) 0.022(4) 0.001(3) 0.005(3) 0.001(3)
C35 0.086(5) 0.044(4) 0.023(3) 0.014(2) 0.023(3) 0.036(3)
C33A 0.032(6) 0.015(5) 0.023(5) 0.001(4) 0.003(5) -0.010(5)
C34A 0.034(7) 0.019(6) 0.019(5) 0.006(4) 0.009(5) -0.005(5)
C35A 0.086(5) 0.044(4) 0.023(3) 0.014(2) 0.023(3) 0.036(3)
C36 0.042(3) 0.028(3) 0.019(2) -0.0002(19) 0.004(2) 0.011(2)
C37 0.037(3) 0.032(3) 0.021(2) -0.001(2) 0.000(2) 0.009(2)
C38 0.022(2) 0.024(3) 0.029(2) -0.009(2) 0.0026(19) -0.001(2)
C39 0.025(2) 0.033(3) 0.025(2) -0.010(2) 0.0082(19) -0.007(2)
C40 0.029(3) 0.028(3) 0.021(2) -0.0016(19) 0.0053(19) -0.005(2)
C41 0.026(2) 0.020(2) 0.022(2) -0.0031(18) 0.0029(18) 0.0026(19)
C42 0.034(3) 0.029(3) 0.018(2) 0.0022(19) 0.0060(19) 0.003(2)
C43 0.031(3) 0.047(4) 0.040(3) -0.006(3) -0.003(2) 0.012(3)
C44 0.040(3) 0.041(3) 0.026(2) 0.007(2) 0.009(2) -0.009(2)
C45 0.031(3) 0.019(2) 0.023(2) -0.0011(18) 0.007(2) -0.001(2)
C46 0.030(3) 0.019(2) 0.025(2) 0.0040(19) 0.002(2) 0.002(2)
C47 0.026(3) 0.019(2) 0.034(3) 0.001(2) 0.002(2) -0.007(2)
C48 0.029(3) 0.027(3) 0.019(2) 0.0041(19) 0.0092(19) 0.003(2)

loop_
_atom_type_symbol
_atom_type_description
_atom_type_scat_dispersion_real
_atom_type_scat_dispersion_imag
_atom_type_scat_source
C C 0.0033 0.0016 'International Tables Vol C Tables 4.2.6.8 and 6.1.1.4'
H H 0.0000 0.0000 'International Tables Vol C Tables 4.2.6.8 and 6.1.1.4'
O O 0.0106 0.0060 'International Tables Vol C Tables 4.2.6.8 and 6.1.1.4'
Sb Sb -0.5866 1.5461 'International Tables Vol C Tables 4.2.6.8 and 6.1.1.4'
W W -0.8490 6.8722 'International Tables Vol C Tables 4.2.6.8 and 6.1.1.4'

loop_
_geom_angle_atom_site_label_1
_geom_angle_atom_site_label_2
_geom_angle_atom_site_label_3
_geom_angle
_geom_angle_site_symmetry_1
_geom_angle_site_symmetry_3
_geom_angle_publ_flag
C22 W1 C23 91.22(19) . . ?
C22 W1 C24 89.57(19) . . ?
C23 W1 C24 85.39(19) . . ?
C22 W1 C21 90.72(18) . . ?
C23 W1 C21 86.07(19) . . ?
C24 W1 C21 171.45(18) . . ?
C22 W1 Sb2 82.45(13) . . ?
C23 W1 Sb2 172.35(14) . . ?
C24 W1 Sb2 98.80(13) . . ?
C21 W1 Sb2 89.70(12) . . ?
C22 W1 Sb1 174.34(13) . . ?
C23 W1 Sb1 94.31(14) . . ?
C24 W1 Sb1 92.08(12) . . ?
C21 W1 Sb1 88.46(11) . . ?
Sb2 W1 Sb1 91.947(12) . . ?
C46 W2 C47 91.12(18) . . ?
C46 W2 C45 92.46(18) . . ?
C47 W2 C45 87.65(18) . . ?
C46 W2 C48 87.53(18) . . ?
C47 W2 C48 91.07(18) . . ?
C45 W2 C48 178.73(18) . . ?
C46 W2 Sb4 176.48(13) . . ?
C47 W2 Sb4 89.66(13) . . ?
C45 W2 Sb4 91.01(12) . . ?
C48 W2 Sb4 89.02(12) . . ?
C46 W2 Sb3 86.31(12) . . ?
C47 W2 Sb3 173.58(13) . . ?
C45 W2 Sb3 86.58(12) . . ?
C48 W2 Sb3 94.69(12) . . ?
Sb4 W2 Sb3 93.265(12) . . ?
C1 Sb1 C2 99.04(19) . . ?
C1 Sb1 C3 97.57(18) . . ?
C2 Sb1 C3 100.88(18) . . ?
C1 Sb1 W1 117.69(13) . . ?
C2 Sb1 W1 116.39(13) . . ?
C3 Sb1 W1 121.25(11) . . ?
C20 Sb2 C19 97.44(18) . . ?
C20 Sb2 C18 96.03(18) . . ?
C19 Sb2 C18 100.56(18) . . ?
C20 Sb2 W1 117.71(13) . . ?
C19 Sb2 W1 112.72(13) . . ?
C18 Sb2 W1 127.20(11) . . ?
C25 Sb3 C27 97.56(18) . . ?
C25 Sb3 C26 99.2(2) . . ?
C27 Sb3 C26 99.2(3) . . ?
C25 Sb3 W2 116.75(13) . . ?
C27 Sb3 W2 127.12(17) . . ?
C26 Sb3 W2 112.34(14) . . ?
C43 Sb4 C44 98.4(2) . . ?
C43 Sb4 C42 101.43(19) . . ?
C44 Sb4 C42 97.19(18) . . ?
C43 Sb4 W2 117.89(14) . . ?
C44 Sb4 W2 117.32(15) . . ?
C42 Sb4 W2 120.44(12) . . ?
Sb1 C1 H1A 109.5 . . ?
Sb1 C1 H1B 109.5 . . ?
H1A C1 H1B 109.5 . . ?
Sb1 C1 H1C 109.5 . . ?
H1A C1 H1C 109.5 . . ?
H1B C1 H1C 109.5 . . ?
Sb1 C2 H2A 109.5 . . ?
Sb1 C2 H2B 109.5 . . ?
H2A C2 H2B 109.5 . . ?
Sb1 C2 H2C 109.5 . . ?
H2A C2 H2C 109.5 . . ?
H2B C2 H2C 109.5 . . ?
C4 C3 Sb1 113.0(3) . . ?
C4 C3 H3A 109.0 . . ?
Sb1 C3 H3A 109.0 . . ?
C4 C3 H3B 109.0 . . ?
Sb1 C3 H3B 109.0 . . ?
H3A C3 H3B 107.8 . . ?
C5 C4 C9 118.4(4) . . ?
C5 C4 C3 118.6(4) . . ?
C9 C4 C3 123.0(4) . . ?
C6 C5 C4 122.1(4) . . ?
C6 C5 H5 118.9 . . ?
C4 C5 H5 118.9 . . ?
C7 C6 C5 119.1(4) . . ?
C7 C6 H6 120.5 . . ?
C5 C6 H6 120.5 . . ?
C6 C7 C8 120.1(4) . . ?
C6 C7 H7 120.0 . . ?
C8 C7 H7 120.0 . . ?
C7 C8 C9 121.4(4) . . ?
C7 C8 H8 119.3 . . ?
C9 C8 H8 119.3 . . ?
C8 C9 C4 118.9(4) . . ?
C8 C9 C10 117.2(4) . . ?
C4 C9 C10 123.9(4) . . ?
C9 C10 C11 113.5(3) . . ?
C9 C10 H10A 108.9 . . ?
C11 C10 H10A 108.9 . . ?
C9 C10 H10B 108.9 . . ?
C11 C10 H10B 108.9 . . ?
H10A C10 H10B 107.7 . . ?
C12 C11 C10 113.1(3) . . ?
C12 C11 H11A 109.0 . . ?
C10 C11 H11A 109.0 . . ?
C12 C11 H11B 109.0 . . ?
C10 C11 H11B 109.0 . . ?
H11A C11 H11B 107.8 . . ?
C13 C12 C17 119.0(4) . . ?
C13 C12 C11 119.9(4) . . ?
C17 C12 C11 121.1(4) . . ?
C14 C13 C12 122.0(4) . . ?
C14 C13 H13 119.0 . . ?
C12 C13 H13 119.0 . . ?
C13 C14 C15 119.1(4) . . ?
C13 C14 H14 120.4 . . ?
C15 C14 H14 120.4 . . ?
C16 C15 C14 119.8(4) . . ?
C16 C15 H15 120.1 . . ?
C14 C15 H15 120.1 . . ?
C15 C16 C17 121.5(4) . . ?
C15 C16 H16 119.2 . . ?
C17 C16 H16 119.2 . . ?
C16 C17 C12 118.5(4) . . ?
C16 C17 C18 119.8(4) . . ?
C12 C17 C18 121.5(4) . . ?
C17 C18 Sb2 110.3(3) . . ?
C17 C18 H18A 109.6 . . ?
Sb2 C18 H18A 109.6 . . ?
C17 C18 H18B 109.6 . . ?
Sb2 C18 H18B 109.6 . . ?
H18A C18 H18B 108.1 . . ?
Sb2 C19 H19A 109.5 . . ?
Sb2 C19 H19B 109.5 . . ?
H19A C19 H19B 109.5 . . ?
Sb2 C19 H19C 109.5 . . ?
H19A C19 H19C 109.5 . . ?
H19B C19 H19C 109.5 . . ?
Sb2 C20 H20A 109.5 . . ?
Sb2 C20 H20B 109.5 . . ?
H20A C20 H20B 109.5 . . ?
Sb2 C20 H20C 109.5 . . ?
H20A C20 H20C 109.5 . . ?
H20B C20 H20C 109.5 . . ?
O1 C21 W1 175.4(4) . . ?
O2 C22 W1 177.6(4) . . ?
O3 C23 W1 176.4(4) . . ?
O4 C24 W1 172.1(4) . . ?
Sb3 C25 H25A 109.5 . . ?
Sb3 C25 H25B 109.5 . . ?
H25A C25 H25B 109.5 . . ?
Sb3 C25 H25C 109.5 . . ?
H25A C25 H25C 109.5 . . ?
H25B C25 H25C 109.5 . . ?
Sb3 C26 H26A 109.5 . . ?
Sb3 C26 H26B 109.5 . . ?
H26A C26 H26B 109.5 . . ?
Sb3 C26 H26C 109.5 . . ?
H26A C26 H26C 109.5 . . ?
H26B C26 H26C 109.5 . . ?
C28 C27 Sb3 104.4(4) . . ?
C28 C27 H27A 110.9 . . ?
Sb3 C27 H27A 110.9 . . ?
C28 C27 H27B 110.9 . . ?
Sb3 C27 H27B 110.9 . . ?
H27A C27 H27B 108.9 . . ?
C29 C28 C33 118.1(7) . . ?
C29 C28 C27 119.1(6) . . ?
C33 C28 C27 122.8(6) . . ?
C30 C29 C28 122.8(8) . . ?
C30 C29 H29 118.6 . . ?
C28 C29 H29 118.6 . . ?
C29 C30 C31 116.8(9) . . ?
C29 C30 H30 121.6 . . ?
C31 C30 H30 121.6 . . ?
C32 C31 C30 122.0(7) . . ?
C32 C31 H31 119.0 . . ?
C30 C31 H31 119.0 . . ?
C31 C32 C33 115.5(6) . . ?
C31 C32 H32 122.2 . . ?
C33 C32 H32 122.2 . . ?
C29A C28A C33A 118.8(10) . . ?
C28A C29A C30A 121.5(12) . . ?
C28A C29A H29A 119.3 . . ?
C30A C29A H29A 119.3 . . ?
C29A C30A H30A 118.8 . . ?
C32 C33 C28 123.7(6) . . ?
C32 C33 C34 113.6(6) . . ?
C28 C33 C34 122.6(7) . . ?
C35 C34 C33 117.0(6) . . ?
C35 C34 H34A 108.0 . . ?
C33 C34 H34A 108.0 . . ?
C35 C34 H34B 108.0 . . ?
C33 C34 H34B 108.0 . . ?
H34A C34 H34B 107.3 . . ?
C34 C35 C36 120.1(5) . . ?
C34 C35 H35A 107.3 . . ?
C36 C35 H35A 107.3 . . ?
C34 C35 H35B 107.3 . . ?
C36 C35 H35B 107.3 . . ?
H35A C35 H35B 106.9 . . ?
C28A C33A C34A 123.4(9) . . ?
C33A C34A H34X 107.7 . . ?
C33A C34A H34Y 107.7 . . ?
H34X C34A H34Y 107.1 . . ?
C37 C36 C41 118.7(4) . . ?
C37 C36 C35 120.0(4) . . ?
C41 C36 C35 121.3(4) . . ?
C38 C37 C36 121.7(4) . . ?
C38 C37 H37 119.1 . . ?
C36 C37 H37 119.1 . . ?
C37 C38 C39 119.6(4) . . ?
C37 C38 H38 120.2 . . ?
C39 C38 H38 120.2 . . ?
C38 C39 C40 119.7(4) . . ?
C38 C39 H39 120.1 . . ?
C40 C39 H39 120.1 . . ?
C39 C40 C41 121.1(4) . . ?
C39 C40 H40 119.4 . . ?
C41 C40 H40 119.4 . . ?
C40 C41 C36 119.1(4) . . ?
C40 C41 C42 119.5(4) . . ?
C36 C41 C42 121.3(4) . . ?
C41 C42 Sb4 113.5(3) . . ?
C41 C42 H42A 108.9 . . ?
Sb4 C42 H42A 108.9 . . ?
C41 C42 H42B 108.9 . . ?
Sb4 C42 H42B 108.9 . . ?
H42A C42 H42B 107.7 . . ?
Sb4 C43 H43A 109.5 . . ?
Sb4 C43 H43B 109.5 . . ?
H43A C43 H43B 109.5 . . ?
Sb4 C43 H43C 109.5 . . ?
H43A C43 H43C 109.5 . . ?
H43B C43 H43C 109.5 . . ?
Sb4 C44 H44A 109.5 . . ?
Sb4 C44 H44B 109.5 . . ?
H44A C44 H44B 109.5 . . ?
Sb4 C44 H44C 109.5 . . ?
H44A C44 H44C 109.5 . . ?
H44B C44 H44C 109.5 . . ?
O5 C45 W2 178.9(4) . . ?
O6 C46 W2 178.7(4) . . ?
O7 C47 W2 177.6(4) . . ?
O8 C48 W2 176.5(4) . . ?

loop_
_geom_bond_atom_site_label_1
_geom_bond_atom_site_label_2
_geom_bond_distance
_geom_bond_site_symmetry_2
_geom_bond_publ_flag
W1 C22 1.968(5) . ?
W1 C23 1.975(5) . ?
W1 C24 2.019(5) . ?
W1 C21 2.025(5) . ?
W1 Sb2 2.7590(4) . ?
W1 Sb1 2.7736(4) . ?
W2 C46 1.977(5) . ?
W2 C47 1.980(5) . ?
W2 C45 2.029(5) . ?
W2 C48 2.036(5) . ?
W2 Sb4 2.7589(4) . ?
W2 Sb3 2.7734(4) . ?
Sb1 C1 2.133(4) . ?
Sb1 C2 2.135(4) . ?
Sb1 C3 2.188(4) . ?
Sb2 C20 2.128(4) . ?
Sb2 C19 2.131(5) . ?
Sb2 C18 2.175(4) . ?
Sb3 C25 2.137(4) . ?
Sb3 C27 2.156(5) . ?
Sb3 C26 2.158(5) . ?
Sb4 C43 2.121(5) . ?
Sb4 C44 2.134(4) . ?
Sb4 C42 2.186(5) . ?
O1 C21 1.143(5) . ?
O2 C22 1.159(5) . ?
O3 C23 1.151(6) . ?
O4 C24 1.148(6) . ?
O5 C45 1.149(5) . ?
O6 C46 1.154(5) . ?
O7 C47 1.150(5) . ?
O8 C48 1.140(5) . ?
C1 H1A 0.9800 . ?
C1 H1B 0.9800 . ?
C1 H1C 0.9800 . ?
C2 H2A 0.9800 . ?
C2 H2B 0.9800 . ?
C2 H2C 0.9800 . ?
C3 C4 1.506(6) . ?
C3 H3A 0.9900 . ?
C3 H3B 0.9900 . ?
C4 C5 1.400(6) . ?
C4 C9 1.402(6) . ?
C5 C6 1.385(6) . ?
C5 H5 0.9500 . ?
C6 C7 1.376(6) . ?
C6 H6 0.9500 . ?
C7 C8 1.386(6) . ?
C7 H7 0.9500 . ?
C8 C9 1.399(6) . ?
C8 H8 0.9500 . ?
C9 C10 1.515(5) . ?
C10 C11 1.541(6) . ?
C10 H10A 0.9900 . ?
C10 H10B 0.9900 . ?
C11 C12 1.514(5) . ?
C11 H11A 0.9900 . ?
C11 H11B 0.9900 . ?
C12 C13 1.382(6) . ?
C12 C17 1.411(6) . ?
C13 C14 1.381(6) . ?
C13 H13 0.9500 . ?
C14 C15 1.384(6) . ?
C14 H14 0.9500 . ?
C15 C16 1.383(6) . ?
C15 H15 0.9500 . ?
C16 C17 1.390(6) . ?
C16 H16 0.9500 . ?
C17 C18 1.490(6) . ?
C18 H18A 0.9900 . ?
C18 H18B 0.9900 . ?
C19 H19A 0.9800 . ?
C19 H19B 0.9800 . ?
C19 H19C 0.9800 . ?
C20 H20A 0.9800 . ?
C20 H20B 0.9800 . ?
C20 H20C 0.9800 . ?
C25 H25A 0.9800 . ?
C25 H25B 0.9800 . ?
C25 H25C 0.9800 . ?
C26 H26A 0.9800 . ?
C26 H26B 0.9800 . ?
C26 H26C 0.9800 . ?
C27 C28 1.661(10) . ?
C27 H27A 0.9900 . ?
C27 H27B 0.9900 . ?
C28 C29 1.388(10) . ?
C28 C33 1.418(10) . ?
C29 C30 1.358(15) . ?
C29 H29 0.9500 . ?
C30 C31 1.514(13) . ?
C30 H30 0.9500 . ?
C31 C32 1.375(8) . ?
C31 H31 0.9500 . ?
C32 C33 1.404(9) . ?
C32 H32 0.9500 . ?
C28A C29A 1.392(14) . ?
C28A C33A 1.404(14) . ?
C29A C30A 1.43(2) . ?
C29A H29A 0.9500 . ?
C30A H30A 0.9500 . ?
C33 C34 1.525(9) . ?
C34 C35 1.474(8) . ?
C34 H34A 0.9900 . ?
C34 H34B 0.9900 . ?
C35 C36 1.506(6) . ?
C35 H35A 0.9900 . ?
C35 H35B 0.9900 . ?
C33A C34A 1.511(13) . ?
C34A H34X 0.9900 . ?
C34A H34Y 0.9900 . ?
C36 C37 1.396(6) . ?
C36 C41 1.404(6) . ?
C37 C38 1.379(6) . ?
C37 H37 0.9500 . ?
C38 C39 1.382(6) . ?
C38 H38 0.9500 . ?
C39 C40 1.390(6) . ?
C39 H39 0.9500 . ?
C40 C41 1.395(6) . ?
C40 H40 0.9500 . ?
C41 C42 1.500(6) . ?
C42 H42A 0.9900 . ?
C42 H42B 0.9900 . ?
C43 H43A 0.9800 . ?
C43 H43B 0.9800 . ?
C43 H43C 0.9800 . ?
C44 H44A 0.9800 . ?
C44 H44B 0.9800 . ?
C44 H44C 0.9800 . ?

loop_
_geom_torsion_atom_site_label_1
_geom_torsion_atom_site_label_2
_geom_torsion_atom_site_label_3
_geom_torsion_atom_site_label_4
_geom_torsion
_geom_torsion_site_symmetry_1
_geom_torsion_site_symmetry_2
_geom_torsion_site_symmetry_3
_geom_torsion_site_symmetry_4
_geom_torsion_publ_flag
C23 W1 Sb1 C1 11.5(2) . . . . ?
C24 W1 Sb1 C1 -74.1(2) . . . . ?
C21 W1 Sb1 C1 97.4(2) . . . . ?
Sb2 W1 Sb1 C1 -172.95(16) . . . . ?
C23 W1 Sb1 C2 -105.8(2) . . . . ?
C24 W1 Sb1 C2 168.65(19) . . . . ?
C21 W1 Sb1 C2 -19.88(19) . . . . ?
Sb2 W1 Sb1 C2 69.76(15) . . . . ?
C23 W1 Sb1 C3 131.0(2) . . . . ?
C24 W1 Sb1 C3 45.44(19) . . . . ?
C21 W1 Sb1 C3 -143.09(18) . . . . ?
Sb2 W1 Sb1 C3 -53.44(14) . . . . ?
C22 W1 Sb2 C20 -11.2(2) . . . . ?
C24 W1 Sb2 C20 77.2(2) . . . . ?
C21 W1 Sb2 C20 -101.92(19) . . . . ?
Sb1 W1 Sb2 C20 169.63(16) . . . . ?
C22 W1 Sb2 C19 101.1(2) . . . . ?
C24 W1 Sb2 C19 -170.54(19) . . . . ?
C21 W1 Sb2 C19 10.32(18) . . . . ?
Sb1 W1 Sb2 C19 -78.13(14) . . . . ?
C22 W1 Sb2 C18 -134.4(2) . . . . ?
C24 W1 Sb2 C18 -45.98(19) . . . . ?
C21 W1 Sb2 C18 134.88(19) . . . . ?
Sb1 W1 Sb2 C18 46.43(15) . . . . ?
C46 W2 Sb3 C25 8.20(19) . . . . ?
C45 W2 Sb3 C25 100.89(19) . . . . ?
C48 W2 Sb3 C25 -79.01(19) . . . . ?
Sb4 W2 Sb3 C25 -168.29(14) . . . . ?
C46 W2 Sb3 C27 132.7(2) . . . . ?
C45 W2 Sb3 C27 -134.6(2) . . . . ?
C48 W2 Sb3 C27 45.5(2) . . . . ?
Sb4 W2 Sb3 C27 -43.8(2) . . . . ?
C46 W2 Sb3 C26 -105.4(2) . . . . ?
C45 W2 Sb3 C26 -12.7(2) . . . . ?
C48 W2 Sb3 C26 167.4(2) . . . . ?
Sb4 W2 Sb3 C26 78.1(2) . . . . ?
C47 W2 Sb4 C43 -122.7(2) . . . . ?
C45 W2 Sb4 C43 149.6(2) . . . . ?
C48 W2 Sb4 C43 -31.7(2) . . . . ?
Sb3 W2 Sb4 C43 62.99(18) . . . . ?
C47 W2 Sb4 C44 -5.4(2) . . . . ?
C45 W2 Sb4 C44 -93.1(2) . . . . ?
C48 W2 Sb4 C44 85.7(2) . . . . ?
Sb3 W2 Sb4 C44 -179.68(16) . . . . ?
C47 W2 Sb4 C42 112.43(19) . . . . ?
C45 W2 Sb4 C42 24.79(18) . . . . ?
C48 W2 Sb4 C42 -156.49(18) . . . . ?
Sb3 W2 Sb4 C42 -61.84(13) . . . . ?
C1 Sb1 C3 C4 -79.0(3) . . . . ?
C2 Sb1 C3 C4 21.8(3) . . . . ?
W1 Sb1 C3 C4 152.0(2) . . . . ?
Sb1 C3 C4 C5 75.8(4) . . . . ?
Sb1 C3 C4 C9 -104.6(4) . . . . ?
C9 C4 C5 C6 2.2(7) . . . . ?
C3 C4 C5 C6 -178.2(4) . . . . ?
C4 C5 C6 C7 -0.2(7) . . . . ?
C5 C6 C7 C8 -1.4(7) . . . . ?
C6 C7 C8 C9 0.8(7) . . . . ?
C7 C8 C9 C4 1.3(6) . . . . ?
C7 C8 C9 C10 -178.4(4) . . . . ?
C5 C4 C9 C8 -2.7(6) . . . . ?
C3 C4 C9 C8 177.7(4) . . . . ?
C5 C4 C9 C10 176.9(4) . . . . ?
C3 C4 C9 C10 -2.7(6) . . . . ?
C8 C9 C10 C11 -100.8(5) . . . . ?
C4 C9 C10 C11 79.6(5) . . . . ?
C9 C10 C11 C12 174.3(4) . . . . ?
C10 C11 C12 C13 -98.3(5) . . . . ?
C10 C11 C12 C17 83.2(5) . . . . ?
C17 C12 C13 C14 1.6(7) . . . . ?
C11 C12 C13 C14 -176.9(4) . . . . ?
C12 C13 C14 C15 -1.4(7) . . . . ?
C13 C14 C15 C16 -0.2(7) . . . . ?
C14 C15 C16 C17 1.6(7) . . . . ?
C15 C16 C17 C12 -1.4(7) . . . . ?
C15 C16 C17 C18 173.1(4) . . . . ?
C13 C12 C17 C16 -0.1(6) . . . . ?
C11 C12 C17 C16 178.4(4) . . . . ?
C13 C12 C17 C18 -174.6(4) . . . . ?
C11 C12 C17 C18 3.9(6) . . . . ?
C16 C17 C18 Sb2 -91.4(4) . . . . ?
C12 C17 C18 Sb2 83.0(4) . . . . ?
C20 Sb2 C18 C17 87.1(3) . . . . ?
C19 Sb2 C18 C17 -11.7(3) . . . . ?
W1 Sb2 C18 C17 -141.1(2) . . . . ?
C25 Sb3 C27 C28 -79.8(4) . . . . ?
C26 Sb3 C27 C28 20.8(4) . . . . ?
W2 Sb3 C27 C28 148.1(3) . . . . ?
Sb3 C27 C28 C29 74.6(7) . . . . ?
Sb3 C27 C28 C33 -107.8(6) . . . . ?
C33 C28 C29 C30 3.1(13) . . . . ?
C27 C28 C29 C30 -179.2(8) . . . . ?
C28 C29 C30 C31 -1.9(15) . . . . ?
C29 C30 C31 C32 6.3(14) . . . . ?
C30 C31 C32 C33 -11.2(10) . . . . ?
C33A C28A C29A C30A -2.0(17) . . . . ?
C31 C32 C33 C28 12.6(10) . . . . ?
C31 C32 C33 C34 -171.0(6) . . . . ?
C29 C28 C33 C32 -8.8(11) . . . . ?
C27 C28 C33 C32 173.6(6) . . . . ?
C29 C28 C33 C34 175.2(7) . . . . ?
C27 C28 C33 C34 -2.4(10) . . . . ?
C32 C33 C34 C35 -104.8(8) . . . . ?
C28 C33 C34 C35 71.6(9) . . . . ?
C33 C34 C35 C36 172.4(6) . . . . ?
C29A C28A C33A C34A -179.1(10) . . . . ?
C34 C35 C36 C37 -13.3(9) . . . . ?
C34 C35 C36 C41 169.0(6) . . . . ?
C41 C36 C37 C38 -0.1(8) . . . . ?
C35 C36 C37 C38 -178.0(5) . . . . ?
C36 C37 C38 C39 -0.3(7) . . . . ?
C37 C38 C39 C40 0.4(7) . . . . ?
C38 C39 C40 C41 0.1(7) . . . . ?
C39 C40 C41 C36 -0.5(7) . . . . ?
C39 C40 C41 C42 178.2(4) . . . . ?
C37 C36 C41 C40 0.6(7) . . . . ?
C35 C36 C41 C40 178.4(5) . . . . ?
C37 C36 C41 C42 -178.2(4) . . . . ?
C35 C36 C41 C42 -0.4(8) . . . . ?
C40 C41 C42 Sb4 94.9(4) . . . . ?
C36 C41 C42 Sb4 -86.4(5) . . . . ?
C43 Sb4 C42 C41 9.5(3) . . . . ?
C44 Sb4 C42 C41 -90.6(3) . . . . ?
W2 Sb4 C42 C41 141.7(2) . . . . ?
